data_7003324
loop_
_publ_author_name
'Petrovic, Dejan'
'Hill, Lyndal M. R.'
'Jones, Peter G.'
'Tolman, William B.'
'Tamm, Matthias'

_publ_section_title
;
 Synthesis and reactivity of copper(i) complexes with an
 ethylene-bridged bis(imidazolin-2-imine) ligand
;
_journal_issue 7
_journal_name_full 'Dalton Transactions'
_journal_page_first 887
_journal_page_last 894
_journal_paper_doi 10.1039/b715590e
_journal_year 2008
_chemical_formula_sum 'C33 H53 Cu F6 N7 P'
_chemical_formula_weight 756.33
_chemical_name_systematic
;
?
;
_space_group_IT_number 14
_symmetry_cell_setting monoclinic
_symmetry_space_group_name_Hall '-P 2yn'
_symmetry_space_group_name_H-M 'P 1 21/n 1'
_atom_sites_solution_hydrogens geom
_atom_sites_solution_primary direct
_atom_sites_solution_secondary difmap
_audit_creation_method SHELXL-97
_cell_angle_alpha 90.00
_cell_angle_beta 96.982(2)
_cell_angle_gamma 90.00
_cell_formula_units_Z 4
_cell_length_a 13.0257(14)
_cell_length_b 16.6650(18)
_cell_length_c 17.4258(19)
_cell_measurement_reflns_used 7093
_cell_measurement_temperature 133(2)
_cell_measurement_theta_max 30
_cell_measurement_theta_min 2
_cell_volume 3754.6(7)
_computing_cell_refinement 'Bruker SAINT'
_computing_data_collection 'Bruker SMART'
_computing_data_reduction 'Bruker SAINT'
_computing_molecular_graphics 'SIEMENS XP'
_computing_publication_material SHELXL-97
_computing_structure_refinement 'SHELXL-97 (Sheldrick, 1997)'
_computing_structure_solution 'SHELXS-97 (Sheldrick, 1990)'
_diffrn_ambient_temperature 133(2)
_diffrn_detector_area_resol_mean 8.192
_diffrn_measured_fraction_theta_full 0.999
_diffrn_measured_fraction_theta_max 0.999
_diffrn_measurement_device_type 'Bruker SMART 1000 CCD'
_diffrn_measurement_method '\w- and \f-scans'
_diffrn_radiation_monochromator graphite
_diffrn_radiation_source 'fine-focus sealed tube'
_diffrn_radiation_type MoK\a
_diffrn_radiation_wavelength 0.71073
_diffrn_reflns_av_R_equivalents 0.1113
_diffrn_reflns_av_sigmaI/netI 0.0933
_diffrn_reflns_limit_h_max 16
_diffrn_reflns_limit_h_min -16
_diffrn_reflns_limit_k_max 20
_diffrn_reflns_limit_k_min -20
_diffrn_reflns_limit_l_max 21
_diffrn_reflns_limit_l_min -21
_diffrn_reflns_number 32833
_diffrn_reflns_theta_full 26.37
_diffrn_reflns_theta_max 26.37
_diffrn_reflns_theta_min 1.70
_exptl_absorpt_coefficient_mu 0.687
_exptl_absorpt_correction_type none
_exptl_crystal_colour colourless
_exptl_crystal_density_diffrn 1.338
_exptl_crystal_density_meas ?
_exptl_crystal_density_method .
_exptl_crystal_description tablet
_exptl_crystal_F_000 1592
_exptl_crystal_size_max 0.22
_exptl_crystal_size_mid 0.20
_exptl_crystal_size_min 0.06
_refine_diff_density_max 0.515
_refine_diff_density_min -0.563
_refine_diff_density_rms 0.089
_refine_ls_extinction_method none
_refine_ls_goodness_of_fit_ref 1.064
_refine_ls_hydrogen_treatment 'methyls rigid and others riding'
_refine_ls_matrix_type full
_refine_ls_number_parameters 447
_refine_ls_number_reflns 7680
_refine_ls_number_restraints 0
_refine_ls_restrained_S_all 1.064
_refine_ls_R_factor_all 0.1044
_refine_ls_R_factor_gt 0.0652
_refine_ls_shift/su_max 0.008
_refine_ls_shift/su_mean 0.000
_refine_ls_structure_factor_coef Fsqd
_refine_ls_weighting_details 'calc w=1/[\s^2^(Fo^2^)+(0.0679P)^2^+0.4033P] where P=(Fo^2^+2Fc^2^)/3'
_refine_ls_weighting_scheme calc
_refine_ls_wR_factor_gt 0.1331
_refine_ls_wR_factor_ref 0.1449
_reflns_number_gt 5061
_reflns_number_total 7680
_reflns_threshold_expression >2sigma(I)
_cod_data_source_file b715590e.txt
_cod_data_source_block deia
_cod_depositor_comments
;
The following automatic conversions were performed:
'_symmetry_cell_setting' value 'Monoclinic' changed to 'monoclinic'
according to '/home/saulius/struct/CIF-dictionaries/cif_core.dic'
dictionary named 'cif_core.dic' version 2.4.1 from 2010-06-29.

Automatic conversion script
Id: cif_fix_enum 1527 2010-12-29 10:47:43Z saulius 
;
_cod_original_sg_symbol_H-M 'P 21/n'
_cod_database_code 7003324

loop_
_symmetry_equiv_pos_as_xyz
'x, y, z'
'-x+1/2, y+1/2, -z+1/2'
'-x, -y, -z'
'x-1/2, -y-1/2, z-1/2'

loop_
_atom_site_label
_atom_site_type_symbol
_atom_site_fract_x
_atom_site_fract_y
_atom_site_fract_z
_atom_site_U_iso_or_equiv
_atom_site_adp_type
_atom_site_occupancy
_atom_site_symmetry_multiplicity
_atom_site_calc_flag
_atom_site_refinement_flags
_atom_site_disorder_assembly
_atom_site_disorder_group
P P 0.70587(9) 0.63484(7) 0.79852(6) 0.0359(3) Uani 1 1 d . . .
Cu Cu 0.24310(3) 0.42864(3) 0.61896(2) 0.01857(14) Uani 1 1 d . . .
C1 C 0.3027(2) 0.5720(2) 0.53364(19) 0.0164(7) Uani 1 1 d . . .
C2 C 0.2955(3) 0.6036(2) 0.4059(2) 0.0207(8) Uani 1 1 d . . .
C3 C 0.3832(3) 0.6353(2) 0.4418(2) 0.0222(8) Uani 1 1 d . . .
C4 C 0.1371(3) 0.5348(2) 0.4540(2) 0.0214(8) Uani 1 1 d . . .
H4 H 0.1232 0.5168 0.5065 0.026 Uiso 1 1 calc R . .
C5 C 0.0604(3) 0.6016(3) 0.4301(3) 0.0376(11) Uani 1 1 d . . .
H5A H 0.0725 0.6465 0.4664 0.045 Uiso 1 1 calc R . .
H5B H -0.0102 0.5815 0.4306 0.045 Uiso 1 1 calc R . .
H5C H 0.0694 0.6199 0.3779 0.045 Uiso 1 1 calc R . .
C6 C 0.1218(3) 0.4618(3) 0.4016(2) 0.0361(10) Uani 1 1 d . . .
H6A H 0.1281 0.4777 0.3482 0.043 Uiso 1 1 calc R . .
H6B H 0.0529 0.4391 0.4043 0.043 Uiso 1 1 calc R . .
H6C H 0.1745 0.4214 0.4184 0.043 Uiso 1 1 calc R . .
C7 C 0.2585(3) 0.6043(3) 0.3216(2) 0.0304(9) Uani 1 1 d . . .
H7A H 0.3017 0.6406 0.2951 0.036 Uiso 1 1 calc R . .
H7B H 0.1865 0.6226 0.3136 0.036 Uiso 1 1 calc R . .
H7C H 0.2628 0.5500 0.3007 0.036 Uiso 1 1 calc R . .
C8 C 0.4630(3) 0.6825(3) 0.4072(2) 0.0328(10) Uani 1 1 d . . .
H8A H 0.5205 0.6472 0.3982 0.039 Uiso 1 1 calc R . .
H8B H 0.4887 0.7256 0.4427 0.039 Uiso 1 1 calc R . .
H8C H 0.4325 0.7058 0.3580 0.039 Uiso 1 1 calc R . .
C9 C 0.4784(3) 0.6247(2) 0.5810(2) 0.0185(8) Uani 1 1 d . . .
H9 H 0.4647 0.5903 0.6256 0.022 Uiso 1 1 calc R . .
C10 C 0.5791(3) 0.5947(2) 0.5548(2) 0.0271(9) Uani 1 1 d . . .
H10A H 0.5667 0.5435 0.5276 0.033 Uiso 1 1 calc R . .
H10B H 0.6308 0.5872 0.6000 0.033 Uiso 1 1 calc R . .
H10C H 0.6045 0.6342 0.5199 0.033 Uiso 1 1 calc R . .
C11 C 0.4869(3) 0.7103(2) 0.6106(2) 0.0286(9) Uani 1 1 d . . .
H11A H 0.5004 0.7463 0.5685 0.034 Uiso 1 1 calc R . .
H11B H 0.5437 0.7141 0.6528 0.034 Uiso 1 1 calc R . .
H11C H 0.4219 0.7258 0.6297 0.034 Uiso 1 1 calc R . .
C12 C 0.2949(3) 0.5842(2) 0.6713(2) 0.0227(8) Uani 1 1 d . . .
H12A H 0.2849 0.6425 0.6626 0.027 Uiso 1 1 calc R . .
H12B H 0.3666 0.5749 0.6957 0.027 Uiso 1 1 calc R . .
C13 C 0.2179(3) 0.5522(2) 0.7223(2) 0.0210(8) Uani 1 1 d . . .
H13A H 0.2312 0.5757 0.7748 0.025 Uiso 1 1 calc R . .
H13B H 0.1464 0.5658 0.7002 0.025 Uiso 1 1 calc R . .
C14 C 0.2289(3) 0.4276(2) 0.7926(2) 0.0192(7) Uani 1 1 d . . .
C15 C 0.2718(3) 0.3437(2) 0.8939(2) 0.0218(8) Uani 1 1 d . . .
C16 C 0.1933(3) 0.3889(2) 0.91055(19) 0.0197(8) Uani 1 1 d . . .
C17 C 0.3828(3) 0.3429(2) 0.7797(2) 0.0227(8) Uani 1 1 d . . .
H17 H 0.3754 0.3720 0.7291 0.027 Uiso 1 1 calc R . .
C18 C 0.3821(4) 0.2537(2) 0.7605(3) 0.0389(11) Uani 1 1 d . . .
H18A H 0.4001 0.2228 0.8080 0.047 Uiso 1 1 calc R . .
H18B H 0.4327 0.2429 0.7245 0.047 Uiso 1 1 calc R . .
H18C H 0.3130 0.2381 0.7365 0.047 Uiso 1 1 calc R . .
C19 C 0.4843(3) 0.3692(3) 0.8226(3) 0.0600(16) Uani 1 1 d . . .
H19A H 0.4836 0.4274 0.8302 0.072 Uiso 1 1 calc R . .
H19B H 0.5405 0.3549 0.7926 0.072 Uiso 1 1 calc R . .
H19C H 0.4949 0.3423 0.8730 0.072 Uiso 1 1 calc R . .
C20 C 0.3296(3) 0.2808(2) 0.9425(2) 0.0322(10) Uani 1 1 d . . .
H20A H 0.2992 0.2747 0.9910 0.039 Uiso 1 1 calc R . .
H20B H 0.4022 0.2967 0.9540 0.039 Uiso 1 1 calc R . .
H20C H 0.3252 0.2297 0.9146 0.039 Uiso 1 1 calc R . .
C21 C 0.1446(3) 0.3909(2) 0.9843(2) 0.0272(9) Uani 1 1 d . . .
H21A H 0.1738 0.3479 1.0187 0.033 Uiso 1 1 calc R . .
H21B H 0.0697 0.3831 0.9727 0.033 Uiso 1 1 calc R . .
H21C H 0.1584 0.4429 1.0098 0.033 Uiso 1 1 calc R . .
C22 C 0.0666(3) 0.4860(2) 0.8316(2) 0.0235(8) Uani 1 1 d . . .
H22 H 0.0654 0.5087 0.7784 0.028 Uiso 1 1 calc R . .
C23 C 0.0607(3) 0.5563(2) 0.8854(3) 0.0371(11) Uani 1 1 d . . .
H23A H 0.0588 0.5367 0.9382 0.044 Uiso 1 1 calc R . .
H23B H -0.0020 0.5874 0.8690 0.044 Uiso 1 1 calc R . .
H23C H 0.1216 0.5906 0.8838 0.044 Uiso 1 1 calc R . .
C24 C -0.0258(3) 0.4301(3) 0.8293(3) 0.0372(10) Uani 1 1 d . . .
H24A H -0.0168 0.3850 0.7946 0.045 Uiso 1 1 calc R . .
H24B H -0.0890 0.4595 0.8104 0.045 Uiso 1 1 calc R . .
H24C H -0.0311 0.4098 0.8814 0.045 Uiso 1 1 calc R . .
C25 C 0.2191(3) 0.3311(2) 0.5741(2) 0.0203(8) Uani 1 1 d . . .
C26 C 0.1747(3) 0.1870(2) 0.5369(2) 0.0290(9) Uani 1 1 d . . .
C27 C 0.1188(3) 0.1501(3) 0.5903(3) 0.0439(12) Uani 1 1 d . . .
C28 C 0.0966(4) 0.0691(3) 0.5780(4) 0.072(2) Uani 1 1 d . . .
H28 H 0.0591 0.0410 0.6130 0.086 Uiso 1 1 calc R . .
C29 C 0.1278(5) 0.0297(3) 0.5167(5) 0.088(3) Uani 1 1 d . . .
H29 H 0.1125 -0.0258 0.5101 0.105 Uiso 1 1 calc R . .
C30 C 0.1808(4) 0.0681(3) 0.4639(4) 0.070(2) Uani 1 1 d . . .
H30 H 0.2011 0.0389 0.4214 0.085 Uiso 1 1 calc R . .
C31 C 0.2050(3) 0.1486(3) 0.4719(3) 0.0424(12) Uani 1 1 d . . .
C32 C 0.2602(4) 0.1934(4) 0.4155(3) 0.0700(18) Uani 1 1 d . . .
H32A H 0.2746 0.1573 0.3737 0.084 Uiso 1 1 calc R . .
H32B H 0.3255 0.2145 0.4417 0.084 Uiso 1 1 calc R . .
H32C H 0.2169 0.2380 0.3938 0.084 Uiso 1 1 calc R . .
C33 C 0.0850(4) 0.1961(3) 0.6567(3) 0.0541(14) Uani 1 1 d . . .
H33A H 0.1460 0.2172 0.6890 0.065 Uiso 1 1 calc R . .
H33B H 0.0466 0.1605 0.6877 0.065 Uiso 1 1 calc R . .
H33C H 0.0405 0.2407 0.6369 0.065 Uiso 1 1 calc R . .
F1 F 0.6587(2) 0.62759(18) 0.87850(14) 0.0542(8) Uani 1 1 d . . .
F2 F 0.6066(2) 0.58802(16) 0.75717(15) 0.0521(7) Uani 1 1 d . . .
F3 F 0.7638(2) 0.55208(18) 0.81739(18) 0.0680(9) Uani 1 1 d . . .
F4 F 0.8038(2) 0.68185(19) 0.83987(15) 0.0605(8) Uani 1 1 d . . .
F5 F 0.6455(2) 0.71730(16) 0.78143(17) 0.0627(8) Uani 1 1 d . . .
F6 F 0.7505(2) 0.6408(2) 0.71856(15) 0.0768(10) Uani 1 1 d . . .
N1 N 0.2758(2) 0.54044(17) 0.59767(16) 0.0176(6) Uani 1 1 d . . .
N2 N 0.2444(2) 0.56476(17) 0.46253(16) 0.0181(6) Uani 1 1 d . . .
N3 N 0.3888(2) 0.61492(16) 0.52114(16) 0.0162(6) Uani 1 1 d . . .
N4 N 0.2318(2) 0.46496(17) 0.72563(16) 0.0196(7) Uani 1 1 d . . .
N5 N 0.2934(2) 0.36652(17) 0.81876(17) 0.0198(7) Uani 1 1 d . . .
N6 N 0.1655(2) 0.44175(17) 0.84817(16) 0.0178(6) Uani 1 1 d . . .
N7 N 0.2017(2) 0.26798(19) 0.54998(18) 0.0237(7) Uani 1 1 d . . .

loop_
_atom_site_aniso_label
_atom_site_aniso_U_11
_atom_site_aniso_U_22
_atom_site_aniso_U_33
_atom_site_aniso_U_23
_atom_site_aniso_U_13
_atom_site_aniso_U_12
P 0.0391(7) 0.0422(7) 0.0246(6) -0.0048(5) -0.0039(5) 0.0075(5)
Cu 0.0232(2) 0.0149(2) 0.0184(2) -0.00220(19) 0.00542(17) -0.0009(2)
C1 0.0158(17) 0.0117(16) 0.0217(18) -0.0036(15) 0.0025(14) 0.0041(15)
C2 0.0208(19) 0.0238(19) 0.0172(18) 0.0035(16) 0.0010(15) -0.0003(16)
C3 0.021(2) 0.026(2) 0.0200(19) 0.0064(16) 0.0064(16) 0.0003(16)
C4 0.0120(18) 0.028(2) 0.024(2) 0.0028(16) 0.0018(15) -0.0012(15)
C5 0.020(2) 0.040(2) 0.052(3) -0.002(2) 0.002(2) 0.0034(19)
C6 0.032(2) 0.032(2) 0.044(3) -0.006(2) 0.000(2) -0.0109(19)
C7 0.029(2) 0.042(2) 0.020(2) 0.0050(18) 0.0002(17) -0.0045(19)
C8 0.024(2) 0.050(3) 0.025(2) 0.0100(19) 0.0048(17) -0.012(2)
C9 0.0145(18) 0.0207(19) 0.0197(18) -0.0007(15) 0.0002(15) -0.0024(15)
C10 0.019(2) 0.033(2) 0.028(2) -0.0041(17) -0.0019(16) 0.0028(17)
C11 0.023(2) 0.033(2) 0.030(2) -0.0050(18) 0.0026(17) 0.0043(17)
C12 0.033(2) 0.017(2) 0.0191(19) -0.0043(15) 0.0095(16) -0.0038(16)
C13 0.031(2) 0.0151(19) 0.0180(19) -0.0026(14) 0.0068(16) 0.0034(15)
C14 0.0195(18) 0.0172(17) 0.0201(18) -0.0049(16) -0.0004(14) -0.0055(16)
C15 0.022(2) 0.025(2) 0.017(2) 0.0026(15) -0.0019(16) -0.0017(16)
C16 0.0203(19) 0.026(2) 0.0130(18) 0.0021(15) 0.0026(15) -0.0038(16)
C17 0.023(2) 0.022(2) 0.025(2) 0.0030(16) 0.0071(16) 0.0040(16)
C18 0.046(3) 0.026(2) 0.049(3) -0.009(2) 0.023(2) -0.001(2)
C19 0.029(3) 0.074(4) 0.080(4) -0.041(3) 0.016(3) -0.008(3)
C20 0.038(2) 0.032(2) 0.026(2) 0.0059(18) -0.0009(19) 0.0045(19)
C21 0.028(2) 0.035(2) 0.018(2) 0.0026(17) 0.0036(16) -0.0025(18)
C22 0.0175(19) 0.031(2) 0.023(2) 0.0029(17) 0.0049(16) 0.0045(16)
C23 0.031(2) 0.038(3) 0.044(3) -0.005(2) 0.012(2) 0.0074(19)
C24 0.019(2) 0.041(3) 0.049(3) 0.009(2) -0.0050(19) -0.001(2)
C25 0.023(2) 0.018(2) 0.020(2) 0.0025(16) 0.0073(16) 0.0002(16)
C26 0.021(2) 0.0133(19) 0.050(3) -0.0012(18) -0.0079(19) -0.0009(16)
C27 0.028(2) 0.032(3) 0.065(3) 0.019(2) -0.020(2) -0.004(2)
C28 0.051(3) 0.039(3) 0.114(5) 0.035(4) -0.041(3) -0.026(3)
C29 0.060(4) 0.019(3) 0.164(8) -0.003(4) -0.068(5) -0.002(3)
C30 0.037(3) 0.041(3) 0.121(6) -0.043(4) -0.040(3) 0.016(3)
C31 0.023(2) 0.030(2) 0.069(3) -0.026(2) -0.014(2) 0.0059(19)
C32 0.037(3) 0.092(4) 0.085(4) -0.049(4) 0.026(3) -0.010(3)
C33 0.042(3) 0.067(4) 0.052(3) 0.035(3) 0.002(2) -0.009(3)
F1 0.0529(17) 0.079(2) 0.0304(14) -0.0021(13) 0.0037(13) 0.0051(15)
F2 0.0512(17) 0.0557(18) 0.0458(16) -0.0108(13) -0.0087(13) -0.0013(14)
F3 0.067(2) 0.060(2) 0.073(2) -0.0076(16) -0.0081(16) 0.0310(16)
F4 0.0531(18) 0.081(2) 0.0426(16) 0.0076(15) -0.0146(13) -0.0167(16)
F5 0.074(2) 0.0410(16) 0.0647(19) 0.0021(14) -0.0230(16) 0.0100(15)
F6 0.062(2) 0.139(3) 0.0296(15) -0.0009(18) 0.0075(14) -0.005(2)
N1 0.0256(17) 0.0145(14) 0.0131(15) -0.0004(12) 0.0043(13) -0.0020(13)
N2 0.0183(15) 0.0189(16) 0.0175(15) 0.0016(13) 0.0033(12) 0.0001(13)
N3 0.0125(15) 0.0200(16) 0.0158(15) 0.0015(12) 0.0014(12) 0.0011(12)
N4 0.0292(18) 0.0164(15) 0.0145(15) 0.0007(12) 0.0083(13) 0.0052(13)
N5 0.0212(16) 0.0188(16) 0.0198(16) 0.0013(13) 0.0036(13) 0.0032(13)
N6 0.0149(15) 0.0236(17) 0.0147(15) -0.0001(12) 0.0014(12) 0.0007(12)
N7 0.0209(17) 0.0227(18) 0.0277(18) -0.0033(14) 0.0032(14) 0.0013(14)

loop_
_atom_type_symbol
_atom_type_description
_atom_type_scat_dispersion_real
_atom_type_scat_dispersion_imag
_atom_type_scat_source
C C 0.0033 0.0016 'International Tables Vol C Tables 4.2.6.8 and 6.1.1.4'
H H 0.0000 0.0000 'International Tables Vol C Tables 4.2.6.8 and 6.1.1.4'
N N 0.0061 0.0033 'International Tables Vol C Tables 4.2.6.8 and 6.1.1.4'
F F 0.0171 0.0103 'International Tables Vol C Tables 4.2.6.8 and 6.1.1.4'
P P 0.1023 0.0942 'International Tables Vol C Tables 4.2.6.8 and 6.1.1.4'
Cu Cu 0.3201 1.2651 'International Tables Vol C Tables 4.2.6.8 and 6.1.1.4'

loop_
_geom_angle_atom_site_label_1
_geom_angle_atom_site_label_2
_geom_angle_atom_site_label_3
_geom_angle
_geom_angle_site_symmetry_1
_geom_angle_site_symmetry_3
_geom_angle_publ_flag
F6 P F3 91.20(19) . . ?
F6 P F4 90.45(17) . . ?
F3 P F4 89.97(17) . . ?
F6 P F5 90.39(18) . . ?
F3 P F5 178.31(19) . . ?
F4 P F5 90.57(16) . . ?
F6 P F1 178.73(18) . . ?
F3 P F1 88.67(17) . . ?
F4 P F1 90.81(15) . . ?
F5 P F1 89.73(16) . . ?
F6 P F2 89.83(16) . . ?
F3 P F2 90.41(16) . . ?
F4 P F2 179.52(19) . . ?
F5 P F2 89.05(15) . . ?
F1 P F2 88.91(15) . . ?
C25 Cu N1 143.28(14) . . ?
C25 Cu N4 130.58(14) . . ?
N1 Cu N4 85.96(12) . . ?
N1 C1 N3 130.5(3) . . ?
N1 C1 N2 123.5(3) . . ?
N3 C1 N2 106.0(3) . . ?
C3 C2 N2 107.6(3) . . ?
C3 C2 C7 127.7(3) . . ?
N2 C2 C7 124.6(3) . . ?
C2 C3 N3 107.5(3) . . ?
C2 C3 C8 128.1(3) . . ?
N3 C3 C8 124.4(3) . . ?
N2 C4 C5 111.3(3) . . ?
N2 C4 C6 112.6(3) . . ?
C5 C4 C6 112.8(3) . . ?
N3 C9 C11 111.3(3) . . ?
N3 C9 C10 112.8(3) . . ?
C11 C9 C10 112.4(3) . . ?
N1 C12 C13 106.5(3) . . ?
N4 C13 C12 106.5(3) . . ?
N4 C14 N5 124.2(3) . . ?
N4 C14 N6 128.7(3) . . ?
N5 C14 N6 107.1(3) . . ?
C16 C15 N5 107.0(3) . . ?
C16 C15 C20 128.4(3) . . ?
N5 C15 C20 124.6(3) . . ?
C15 C16 N6 108.5(3) . . ?
C15 C16 C21 128.0(3) . . ?
N6 C16 C21 123.3(3) . . ?
N5 C17 C19 112.9(3) . . ?
N5 C17 C18 112.2(3) . . ?
C19 C17 C18 112.0(4) . . ?
N6 C22 C23 112.0(3) . . ?
N6 C22 C24 111.6(3) . . ?
C23 C22 C24 113.1(3) . . ?
N7 C25 Cu 175.7(3) . . ?
C27 C26 C31 124.1(4) . . ?
C27 C26 N7 117.2(4) . . ?
C31 C26 N7 118.7(4) . . ?
C28 C27 C26 116.3(5) . . ?
C28 C27 C33 122.7(5) . . ?
C26 C27 C33 121.1(4) . . ?
C29 C28 C27 120.9(6) . . ?
C28 C29 C30 121.6(5) . . ?
C29 C30 C31 120.8(6) . . ?
C30 C31 C26 116.2(5) . . ?
C30 C31 C32 122.9(5) . . ?
C26 C31 C32 120.8(4) . . ?
C1 N1 C12 120.4(3) . . ?
C1 N1 Cu 128.8(2) . . ?
C12 N1 Cu 108.9(2) . . ?
C1 N2 C2 109.5(3) . . ?
C1 N2 C4 122.1(3) . . ?
C2 N2 C4 127.3(3) . . ?
C1 N3 C3 109.5(3) . . ?
C1 N3 C9 122.5(3) . . ?
C3 N3 C9 127.3(3) . . ?
C14 N4 C13 118.9(3) . . ?
C14 N4 Cu 134.1(2) . . ?
C13 N4 Cu 106.8(2) . . ?
C14 N5 C15 108.9(3) . . ?
C14 N5 C17 122.4(3) . . ?
C15 N5 C17 127.6(3) . . ?
C14 N6 C16 108.4(3) . . ?
C14 N6 C22 122.3(3) . . ?
C16 N6 C22 126.6(3) . . ?
C25 N7 C26 167.3(4) . . ?

loop_
_geom_bond_atom_site_label_1
_geom_bond_atom_site_label_2
_geom_bond_distance
_geom_bond_site_symmetry_2
_geom_bond_publ_flag
P F6 1.577(3) . ?
P F3 1.587(3) . ?
P F4 1.593(3) . ?
P F5 1.593(3) . ?
P F1 1.594(3) . ?
P F2 1.604(3) . ?
Cu C25 1.814(4) . ?
Cu N1 1.957(3) . ?
Cu N4 1.977(3) . ?
C1 N1 1.319(4) . ?
C1 N3 1.370(4) . ?
C1 N2 1.377(4) . ?
C2 C3 1.342(5) . ?
C2 N2 1.412(4) . ?
C2 C7 1.490(5) . ?
C3 N3 1.417(4) . ?
C3 C8 1.488(5) . ?
C4 N2 1.475(4) . ?
C4 C5 1.520(5) . ?
C4 C6 1.521(5) . ?
C9 N3 1.476(4) . ?
C9 C11 1.516(5) . ?
C9 C10 1.524(5) . ?
C12 N1 1.470(4) . ?
C12 C13 1.517(5) . ?
C13 N4 1.465(4) . ?
C14 N4 1.328(4) . ?
C14 N5 1.362(4) . ?
C14 N6 1.367(4) . ?
C15 C16 1.329(5) . ?
C15 N5 1.424(4) . ?
C15 C20 1.493(5) . ?
C16 N6 1.412(4) . ?
C16 C21 1.502(5) . ?
C17 N5 1.472(4) . ?
C17 C19 1.502(6) . ?
C17 C18 1.524(5) . ?
C22 N6 1.481(4) . ?
C22 C23 1.509(5) . ?
C22 C24 1.518(5) . ?
C25 N7 1.146(4) . ?
C26 C27 1.392(6) . ?
C26 C31 1.400(6) . ?
C26 N7 1.406(5) . ?
C27 C28 1.391(7) . ?
C27 C33 1.499(7) . ?
C28 C29 1.358(9) . ?
C29 C30 1.374(10) . ?
C30 C31 1.381(7) . ?
C31 C32 1.488(7) . ?

loop_
_geom_torsion_atom_site_label_1
_geom_torsion_atom_site_label_2
_geom_torsion_atom_site_label_3
_geom_torsion_atom_site_label_4
_geom_torsion
_geom_torsion_site_symmetry_1
_geom_torsion_site_symmetry_2
_geom_torsion_site_symmetry_3
_geom_torsion_site_symmetry_4
_geom_torsion_publ_flag
N2 C2 C3 N3 1.4(4) . . . . ?
C7 C2 C3 N3 -175.9(4) . . . . ?
N2 C2 C3 C8 -179.6(4) . . . . ?
C7 C2 C3 C8 3.2(7) . . . . ?
N1 C12 C13 N4 54.7(4) . . . . ?
N5 C15 C16 N6 -1.3(4) . . . . ?
C20 C15 C16 N6 178.2(3) . . . . ?
N5 C15 C16 C21 -176.9(3) . . . . ?
C20 C15 C16 C21 2.6(6) . . . . ?
N1 Cu C25 N7 -166(5) . . . . ?
N4 Cu C25 N7 7(5) . . . . ?
C31 C26 C27 C28 2.5(6) . . . . ?
N7 C26 C27 C28 -177.5(4) . . . . ?
C31 C26 C27 C33 -177.3(4) . . . . ?
N7 C26 C27 C33 2.7(6) . . . . ?
C26 C27 C28 C29 -0.4(7) . . . . ?
C33 C27 C28 C29 179.4(5) . . . . ?
C27 C28 C29 C30 -1.0(8) . . . . ?
C28 C29 C30 C31 0.5(8) . . . . ?
C29 C30 C31 C26 1.4(7) . . . . ?
C29 C30 C31 C32 -178.6(5) . . . . ?
C27 C26 C31 C30 -3.0(6) . . . . ?
N7 C26 C31 C30 177.0(4) . . . . ?
C27 C26 C31 C32 177.0(4) . . . . ?
N7 C26 C31 C32 -3.0(6) . . . . ?
N3 C1 N1 C12 39.8(5) . . . . ?
N2 C1 N1 C12 -141.9(3) . . . . ?
N3 C1 N1 Cu -122.8(4) . . . . ?
N2 C1 N1 Cu 55.5(4) . . . . ?
C13 C12 N1 C1 156.0(3) . . . . ?
C13 C12 N1 Cu -38.2(3) . . . . ?
C25 Cu N1 C1 -9.5(4) . . . . ?
N4 Cu N1 C1 175.5(3) . . . . ?
C25 Cu N1 C12 -173.7(3) . . . . ?
N4 Cu N1 C12 11.4(2) . . . . ?
N1 C1 N2 C2 -178.6(3) . . . . ?
N3 C1 N2 C2 0.0(4) . . . . ?
N1 C1 N2 C4 12.4(5) . . . . ?
N3 C1 N2 C4 -168.9(3) . . . . ?
C3 C2 N2 C1 -0.9(4) . . . . ?
C7 C2 N2 C1 176.5(4) . . . . ?
C3 C2 N2 C4 167.3(3) . . . . ?
C7 C2 N2 C4 -15.3(6) . . . . ?
C5 C4 N2 C1 109.3(4) . . . . ?
C6 C4 N2 C1 -122.8(4) . . . . ?
C5 C4 N2 C2 -57.6(5) . . . . ?
C6 C4 N2 C2 70.3(5) . . . . ?
N1 C1 N3 C3 179.4(3) . . . . ?
N2 C1 N3 C3 0.8(4) . . . . ?
N1 C1 N3 C9 8.3(5) . . . . ?
N2 C1 N3 C9 -170.2(3) . . . . ?
C2 C3 N3 C1 -1.4(4) . . . . ?
C8 C3 N3 C1 179.5(3) . . . . ?
C2 C3 N3 C9 169.1(3) . . . . ?
C8 C3 N3 C9 -10.0(6) . . . . ?
C11 C9 N3 C1 -110.0(4) . . . . ?
C10 C9 N3 C1 122.6(3) . . . . ?
C11 C9 N3 C3 80.7(4) . . . . ?
C10 C9 N3 C3 -46.7(5) . . . . ?
N5 C14 N4 C13 -139.5(3) . . . . ?
N6 C14 N4 C13 39.3(5) . . . . ?
N5 C14 N4 Cu 45.1(5) . . . . ?
N6 C14 N4 Cu -136.0(3) . . . . ?
C12 C13 N4 C14 139.2(3) . . . . ?
C12 C13 N4 Cu -44.3(3) . . . . ?
C25 Cu N4 C14 18.6(4) . . . . ?
N1 Cu N4 C14 -165.3(4) . . . . ?
C25 Cu N4 C13 -157.1(2) . . . . ?
N1 Cu N4 C13 19.0(2) . . . . ?
N4 C14 N5 C15 177.1(3) . . . . ?
N6 C14 N5 C15 -1.9(4) . . . . ?
N4 C14 N5 C17 8.5(5) . . . . ?
N6 C14 N5 C17 -170.5(3) . . . . ?
C16 C15 N5 C14 2.0(4) . . . . ?
C20 C15 N5 C14 -177.5(3) . . . . ?
C16 C15 N5 C17 169.9(3) . . . . ?
C20 C15 N5 C17 -9.6(6) . . . . ?
C19 C17 N5 C14 105.7(4) . . . . ?
C18 C17 N5 C14 -126.5(4) . . . . ?
C19 C17 N5 C15 -60.7(5) . . . . ?
C18 C17 N5 C15 67.1(5) . . . . ?
N4 C14 N6 C16 -177.9(3) . . . . ?
N5 C14 N6 C16 1.1(4) . . . . ?
N4 C14 N6 C22 19.6(5) . . . . ?
N5 C14 N6 C22 -161.4(3) . . . . ?
C15 C16 N6 C14 0.2(4) . . . . ?
C21 C16 N6 C14 176.0(3) . . . . ?
C15 C16 N6 C22 161.7(3) . . . . ?
C21 C16 N6 C22 -22.5(5) . . . . ?
C23 C22 N6 C14 -125.5(4) . . . . ?
C24 C22 N6 C14 106.6(4) . . . . ?
C23 C22 N6 C16 75.3(4) . . . . ?
C24 C22 N6 C16 -52.6(5) . . . . ?
Cu C25 N7 C26 -6(6) . . . . ?
C27 C26 N7 C25 15.9(18) . . . . ?
C31 C26 N7 C25 -164.1(15) . . . . ?
